data_2218810
loop_
_publ_author_name
'Wang, Wei'

_publ_section_title
;
 2,4-Dichloro-6-(3-methylpiperidin-1-yl)-1,3,5-triazine
;
_journal_coeditor_code SI2085
_journal_issue 7
_journal_name_full 'Acta Crystallographica Section E'
_journal_page_first o1325
_journal_paper_doi 10.1107/S1600536808013214
_journal_volume 64
_journal_year 2008
_chemical_formula_iupac 'C9 H12 Cl2 N4'
_chemical_formula_moiety 'C9 H12 Cl2 N4'
_chemical_formula_sum 'C9 H12 Cl2 N4'
_chemical_formula_weight 247.13
_chemical_name_systematic
;
2,4-Dichloro-6-(3-methylpiperidin-1-yl)-1,3,5-triazine
;
_space_group_IT_number 14
_symmetry_cell_setting monoclinic
_symmetry_space_group_name_Hall '-P 2ybc'
_symmetry_space_group_name_H-M 'P 1 21/c 1'
_atom_sites_solution_hydrogens geom
_atom_sites_solution_primary direct
_atom_sites_solution_secondary difmap
_audit_creation_method SHELXL-97
_cell_angle_alpha 90.00
_cell_angle_beta 106.18(3)
_cell_angle_gamma 90.00
_cell_formula_units_Z 4
_cell_length_a 8.086(16)
_cell_length_b 19.19(3)
_cell_length_c 7.813(15)
_cell_measurement_reflns_used 2183
_cell_measurement_temperature 293(2)
_cell_measurement_theta_max 27.4063
_cell_measurement_theta_min 3.3742
_cell_volume 1164(4)
_computing_cell_refinement 'CrystalClear (Rigaku, 2005)'
_computing_data_collection 'CrystalClear (Rigaku, 2005)'
_computing_data_reduction 'CrystalClear (Rigaku, 2005)'
_computing_molecular_graphics 'SHELXTL (Sheldrick, 2008)'
_computing_publication_material 'SHELXTL (Sheldrick, 2008)'
_computing_structure_refinement 'SHELXL97 (Sheldrick, 2008)'
_computing_structure_solution 'SHELXS97 (Sheldrick, 2008)'
_diffrn_ambient_temperature 293(2)
_diffrn_detector_area_resol_mean 13.6612
_diffrn_measured_fraction_theta_full 0.992
_diffrn_measured_fraction_theta_max 0.992
_diffrn_measurement_device_type 'Rigaku Mercury2'
_diffrn_measurement_method CCD_Profile_fitting
_diffrn_radiation_monochromator graphite
_diffrn_radiation_source 'fine-focus sealed tube'
_diffrn_radiation_type MoK\a
_diffrn_radiation_wavelength 0.71073
_diffrn_reflns_av_R_equivalents 0.0683
_diffrn_reflns_av_sigmaI/netI 0.0777
_diffrn_reflns_limit_h_max 10
_diffrn_reflns_limit_h_min -10
_diffrn_reflns_limit_k_max 25
_diffrn_reflns_limit_k_min -25
_diffrn_reflns_limit_l_max 10
_diffrn_reflns_limit_l_min -10
_diffrn_reflns_number 11851
_diffrn_reflns_theta_full 27.89
_diffrn_reflns_theta_max 27.89
_diffrn_reflns_theta_min 2.62
_diffrn_standards_number 0
_exptl_absorpt_coefficient_mu 0.531
_exptl_absorpt_correction_T_max 1.0000
_exptl_absorpt_correction_T_min 0.7497
_exptl_absorpt_correction_type multi-scan
_exptl_absorpt_process_details '(CrystalClear; Rigaku, 2005)'
_exptl_crystal_colour colorless
_exptl_crystal_density_diffrn 1.409
_exptl_crystal_density_method 'not measured'
_exptl_crystal_description block
_exptl_crystal_F_000 512
_exptl_crystal_size_max 0.4000
_exptl_crystal_size_mid 0.2000
_exptl_crystal_size_min 0.1500
_refine_diff_density_max 0.350
_refine_diff_density_min -0.268
_refine_ls_extinction_method none
_refine_ls_goodness_of_fit_ref 0.858
_refine_ls_hydrogen_treatment constr
_refine_ls_matrix_type full
_refine_ls_number_parameters 136
_refine_ls_number_reflns 2765
_refine_ls_number_restraints 0
_refine_ls_restrained_S_all 0.858
_refine_ls_R_factor_all 0.1371
_refine_ls_R_factor_gt 0.0584
_refine_ls_shift/su_max 0.000
_refine_ls_shift/su_mean 0.000
_refine_ls_structure_factor_coef Fsqd
_refine_ls_weighting_details 'w=1/[\s^2^(Fo^2^)+(0.09P)^2^] where P=(Fo^2^+2Fc^2^)/3'
_refine_ls_weighting_scheme calc
_refine_ls_wR_factor_gt 0.1474
_refine_ls_wR_factor_ref 0.1892
_reflns_number_gt 1118
_reflns_number_total 2765
_reflns_threshold_expression I>2\s(I)
_cod_data_source_file si2085.cif
_cod_data_source_block I
_cod_original_sg_symbol_H-M 'P 21/c'
_cod_database_code 2218810

loop_
_symmetry_equiv_pos_as_xyz
'x, y, z'
'-x, y+1/2, -z+1/2'
'-x, -y, -z'
'x, -y-1/2, z-1/2'

loop_
_atom_site_type_symbol
_atom_site_label
_atom_site_fract_x
_atom_site_fract_y
_atom_site_fract_z
_atom_site_U_iso_or_equiv
_atom_site_adp_type
_atom_site_calc_flag
_atom_site_refinement_flags
_atom_site_occupancy
Cl Cl2 0.33512(12) 0.54293(6) 0.33576(14) 0.0794(4) Uani d . 1
Cl Cl1 -0.24201(14) 0.64892(6) 0.38583(16) 0.0890(4) Uani d . 1
N N4 -0.2234(3) 0.52641(15) 0.2549(4) 0.0597(8) Uani d . 1
N N3 0.0402(4) 0.59106(15) 0.3557(4) 0.0641(8) Uani d . 1
N N2 0.0437(4) 0.47725(15) 0.2313(4) 0.0615(8) Uani d . 1
C C9 -0.1242(5) 0.35428(19) 0.0892(6) 0.0774(12) Uani d . 1
H H9A -0.1644 0.3467 -0.0385 0.093 Uiso calc R 1
H H9B -0.0010 0.3627 0.1210 0.093 Uiso calc R 1
C C8 0.1142(4) 0.53582(19) 0.3024(4) 0.0598(9) Uani d . 1
N N1 -0.2137(4) 0.41552(15) 0.1395(4) 0.0682(9) Uani d . 1
C C7 -0.1306(4) 0.47334(18) 0.2081(5) 0.0574(9) Uani d . 1
C C6 -0.4391(5) 0.34335(18) 0.2078(5) 0.0681(10) Uani d . 1
H H6A -0.3900 0.3513 0.3359 0.082 Uiso calc R 1
C C5 -0.4023(4) 0.4065(2) 0.1093(6) 0.0711(11) Uani d . 1
H H5A -0.4575 0.4012 -0.0172 0.085 Uiso calc R 1
H H5B -0.4496 0.4477 0.1502 0.085 Uiso calc R 1
C C4 -0.1300(5) 0.58034(19) 0.3233(5) 0.0600(9) Uani d . 1
C C3 -0.3548(5) 0.27924(19) 0.1560(5) 0.0720(11) Uani d . 1
H H3A -0.3735 0.2397 0.2257 0.086 Uiso calc R 1
H H3B -0.4074 0.2688 0.0312 0.086 Uiso calc R 1
C C2 -0.1620(5) 0.2904(2) 0.1872(6) 0.0826(12) Uani d . 1
H H2A -0.1078 0.2958 0.3139 0.099 Uiso calc R 1
H H2B -0.1127 0.2496 0.1470 0.099 Uiso calc R 1
C C1 -0.6342(6) 0.3354(2) 0.1702(7) 0.0919(14) Uani d . 1
H H1A -0.6814 0.3769 0.2065 0.138 Uiso calc R 1
H H1B -0.6590 0.2962 0.2356 0.138 Uiso calc R 1
H H1C -0.6846 0.3279 0.0450 0.138 Uiso calc R 1

loop_
_atom_site_aniso_label
_atom_site_aniso_U_11
_atom_site_aniso_U_22
_atom_site_aniso_U_33
_atom_site_aniso_U_12
_atom_site_aniso_U_13
_atom_site_aniso_U_23
Cl2 0.0528(6) 0.0896(8) 0.0908(8) -0.0078(5) 0.0118(5) 0.0008(6)
Cl1 0.0794(8) 0.0676(7) 0.1162(10) 0.0117(5) 0.0206(7) -0.0158(6)
N4 0.0487(16) 0.0527(17) 0.075(2) 0.0032(14) 0.0119(15) 0.0052(15)
N3 0.0560(19) 0.0611(19) 0.072(2) -0.0043(15) 0.0119(15) -0.0010(15)
N2 0.0494(16) 0.0615(18) 0.0692(19) -0.0032(14) 0.0092(14) 0.0042(15)
C9 0.064(2) 0.063(2) 0.102(3) 0.004(2) 0.018(2) -0.014(2)
C8 0.0500(19) 0.067(2) 0.056(2) -0.0029(18) 0.0052(17) 0.0127(18)
N1 0.0432(16) 0.0593(19) 0.100(2) -0.0032(14) 0.0157(16) -0.0056(17)
C7 0.0513(19) 0.053(2) 0.064(2) 0.0009(17) 0.0095(17) 0.0117(17)
C6 0.074(3) 0.060(2) 0.070(2) -0.0073(19) 0.018(2) -0.0074(19)
C5 0.052(2) 0.062(2) 0.094(3) -0.0047(18) 0.012(2) -0.002(2)
C4 0.062(2) 0.056(2) 0.059(2) 0.0055(18) 0.0129(18) 0.0089(17)
C3 0.090(3) 0.054(2) 0.070(3) -0.002(2) 0.019(2) -0.0021(18)
C2 0.085(3) 0.066(3) 0.092(3) 0.015(2) 0.018(2) -0.001(2)
C1 0.077(3) 0.081(3) 0.125(4) -0.012(2) 0.041(3) -0.010(3)

loop_
_atom_type_symbol
_atom_type_description
_atom_type_scat_dispersion_real
_atom_type_scat_dispersion_imag
_atom_type_scat_source
C C 0.0033 0.0016 'International Tables Vol C Tables 4.2.6.8 and 6.1.1.4'
H H 0.0000 0.0000 'International Tables Vol C Tables 4.2.6.8 and 6.1.1.4'
N N 0.0061 0.0033 'International Tables Vol C Tables 4.2.6.8 and 6.1.1.4'
Cl Cl 0.1484 0.1585 'International Tables Vol C Tables 4.2.6.8 and 6.1.1.4'

loop_
_geom_angle_atom_site_label_1
_geom_angle_atom_site_label_2
_geom_angle_atom_site_label_3
_geom_angle
C4 N4 C7 113.6(3)
C8 N3 C4 110.1(3)
C8 N2 C7 114.3(3)
C2 C9 N1 108.8(3)
C2 C9 H9A 109.9
N1 C9 H9A 109.9
C2 C9 H9B 109.9
N1 C9 H9B 109.9
H9A C9 H9B 108.3
N2 C8 N3 129.1(3)
N2 C8 Cl2 116.0(3)
N3 C8 Cl2 114.9(3)
C7 N1 C5 122.8(3)
C7 N1 C9 122.5(3)
C5 N1 C9 114.8(3)
N1 C7 N2 118.9(3)
N1 C7 N4 118.3(3)
N2 C7 N4 122.8(3)
C5 C6 C1 108.8(3)
C5 C6 C3 110.4(3)
C1 C6 C3 112.6(3)
C5 C6 H6A 108.3
C1 C6 H6A 108.3
C3 C6 H6A 108.3
N1 C5 C6 110.6(3)
N1 C5 H5A 109.5
C6 C5 H5A 109.5
N1 C5 H5B 109.5
C6 C5 H5B 109.5
H5A C5 H5B 108.1
N4 C4 N3 130.1(3)
N4 C4 Cl1 115.3(3)
N3 C4 Cl1 114.6(3)
C2 C3 C6 111.1(3)
C2 C3 H3A 109.4
C6 C3 H3A 109.4
C2 C3 H3B 109.4
C6 C3 H3B 109.4
H3A C3 H3B 108.0
C9 C2 C3 111.9(3)
C9 C2 H2A 109.2
C3 C2 H2A 109.2
C9 C2 H2B 109.2
C3 C2 H2B 109.2
H2A C2 H2B 107.9
C6 C1 H1A 109.5
C6 C1 H1B 109.5
H1A C1 H1B 109.5
C6 C1 H1C 109.5
H1A C1 H1C 109.5
H1B C1 H1C 109.5

loop_
_geom_bond_atom_site_label_1
_geom_bond_atom_site_label_2
_geom_bond_distance
Cl2 C8 1.737(5)
Cl1 C4 1.743(4)
N4 C4 1.305(5)
N4 C7 1.373(4)
N3 C8 1.340(5)
N3 C4 1.344(5)
N2 C8 1.312(5)
N2 C7 1.372(5)
C9 C2 1.521(6)
C9 N1 1.489(5)
C9 H9A 0.9700
C9 H9B 0.9700
N1 C7 1.330(5)
N1 C5 1.487(5)
C6 C5 1.510(5)
C6 C1 1.529(6)
C6 C3 1.516(5)
C6 H6A 0.9800
C5 H5A 0.9700
C5 H5B 0.9700
C3 C2 1.524(6)
C3 H3A 0.9700
C3 H3B 0.9700
C2 H2A 0.9700
C2 H2B 0.9700
C1 H1A 0.9600
C1 H1B 0.9600
C1 H1C 0.9600

loop_
_geom_hbond_atom_site_label_D
_geom_hbond_atom_site_label_H
_geom_hbond_atom_site_label_A
_geom_hbond_distance_DH
_geom_hbond_distance_HA
_geom_hbond_distance_DA
_geom_hbond_angle_DHA
_geom_hbond_publ_flag
C5 H5B N4 0.97 2.34 2.787(6) 107.5 yes
C9 H9B N2 0.97 2.35 2.794(6) 106.9 yes

loop_
_geom_torsion_atom_site_label_1
_geom_torsion_atom_site_label_2
_geom_torsion_atom_site_label_3
_geom_torsion_atom_site_label_4
_geom_torsion
C7 N2 C8 N3 0.6(5)
C7 N2 C8 Cl2 179.6(2)
C4 N3 C8 N2 -1.3(5)
C4 N3 C8 Cl2 179.7(2)
C2 C9 N1 C7 124.0(4)
C2 C9 N1 C5 -55.2(4)
C5 N1 C7 N2 -179.9(3)
C9 N1 C7 N2 0.9(5)
C5 N1 C7 N4 0.8(5)
C9 N1 C7 N4 -178.3(3)
C8 N2 C7 N1 -179.0(3)
C8 N2 C7 N4 0.2(5)
C4 N4 C7 N1 179.0(3)
C4 N4 C7 N2 -0.1(5)
C7 N1 C5 C6 -122.5(4)
C9 N1 C5 C6 56.7(4)
C1 C6 C5 N1 -178.9(3)
C3 C6 C5 N1 -54.9(4)
C7 N4 C4 N3 -0.8(5)
C7 N4 C4 Cl1 -179.7(2)
C8 N3 C4 N4 1.4(5)
C8 N3 C4 Cl1 -179.7(2)
C5 C6 C3 C2 55.6(4)
C1 C6 C3 C2 177.3(3)
N1 C9 C2 C3 53.9(4)
C6 C3 C2 C9 -55.9(5)
